data_4020890
loop_
_publ_author_name
'N. Satish Kumar'
'K. Praveen Kumar'
'K. V. P. Pavan Kumar'
'Praveen Kommana'
'Jagadese J. Vittal'
'K. C. Kumara Swamy'

_publ_section_title
;
 Diverse Modes of Reactivity of Dialkyl Azodicarboxylates
 with P(III) Compounds: Synthesis, Structure,
 and Reactivity of Products Other than the Morrison-Brunn-Huisgen
 Intermediate in a Mitsunobu-Type Reaction
;
_journal_name_full 'Journal of Organic Chemistry'
_journal_page_first 1880
_journal_page_last 1889
_journal_paper_doi 10.1021/jo035634d
_journal_volume 69
_journal_year 2004
_chemical_formula_sum 'C31 H42 Cl2 N3 O7 P'
_chemical_formula_weight 670.55
_space_group_IT_number 61
_symmetry_cell_setting orthorhombic
_symmetry_space_group_name_Hall '-P 2bc 2ac'
_symmetry_space_group_name_H-M 'P c a b'
_cell_angle_alpha 90.00(4)
_cell_angle_beta 90.00(4)
_cell_angle_gamma 90.00(2)
_cell_formula_units_Z 8
_cell_length_a 15.1196(18)
_cell_length_b 17.9591(16)
_cell_length_c 25.632(2)
_cell_measurement_temperature 293(2)
_cell_volume 6959.9(12)
_diffrn_ambient_temperature 293(2)
_exptl_crystal_density_diffrn 1.280
_cod_database_code 4020890

loop_
_symmetry_equiv_pos_as_xyz
'x, y, z'
'-x, -y+1/2, z+1/2'
'x+1/2, -y, -z+1/2'
'-x+1/2, y+1/2, -z'
'-x, -y, -z'
'x, y-1/2, -z-1/2'
'-x-1/2, y, z-1/2'
'x-1/2, -y-1/2, z'

loop_
_atom_site_label
_atom_site_type_symbol
_atom_site_fract_x
_atom_site_fract_y
_atom_site_fract_z
_atom_site_U_iso_or_equiv
_atom_site_adp_type
_atom_site_occupancy
_atom_site_calc_flag
_atom_site_refinement_flags
_atom_site_disorder_assembly
_atom_site_disorder_group
P P 0.43532(7) 0.09973(6) 0.12285(4) 0.0368(3) Uani 1 d . . .
O1 O 0.51095(17) 0.05835(15) 0.09360(10) 0.0424(7) Uani 1 d . . .
O2 O 0.47538(18) 0.12823(14) 0.17467(10) 0.0408(7) Uani 1 d . . .
O3 O 0.2377(2) 0.16727(19) 0.06062(12) 0.0600(9) Uani 1 d . . .
O4 O 0.4155(2) -0.02142(17) 0.20369(13) 0.0573(9) Uani 1 d . . .
O5 O 0.26840(19) -0.02707(17) 0.18967(12) 0.0568(9) Uani 1 d . . .
O6 O 0.1640(3) 0.0223(2) 0.0577(2) 0.1183(18) Uani 1 d . . .
O7 O 0.2792(2) -0.0512(2) 0.07399(15) 0.0748(11) Uani 1 d . . .
N1 N 0.3807(2) 0.15784(19) 0.09079(14) 0.0445(9) Uani 1 d . . .
N2 N 0.3555(2) 0.03887(19) 0.13478(13) 0.0393(8) Uani 1 d . . .
N3 N 0.2768(2) 0.0637(2) 0.10928(14) 0.0435(9) Uani 1 d . . .
C1 C 0.6043(3) 0.0624(2) 0.10277(15) 0.0395(10) Uani 1 d . . .
C2 C 0.6523(3) -0.0033(3) 0.10177(16) 0.0472(11) Uani 1 d . . .
C3 C 0.7432(3) 0.0055(3) 0.11195(19) 0.0601(13) Uani 1 d . . .
H3 H 0.7788 -0.0367 0.1126 0.072 Uiso 1 calc R . .
C4 C 0.7815(3) 0.0730(3) 0.1210(2) 0.0626(14) Uani 1 d . . .
C5 C 0.7314(3) 0.1364(3) 0.11826(18) 0.0577(13) Uani 1 d . . .
H5 H 0.7582 0.1826 0.1228 0.069 Uiso 1 calc R . .
C6 C 0.6410(3) 0.1325(2) 0.10887(15) 0.0424(10) Uani 1 d . . .
C7 C 0.5883(3) 0.2032(2) 0.10244(16) 0.0440(11) Uani 1 d . . .
H7A H 0.5372 0.1924 0.0809 0.053 Uiso 1 calc R . .
H7B H 0.6244 0.2390 0.0838 0.053 Uiso 1 calc R . .
C8 C 0.5565(3) 0.2390(2) 0.15249(15) 0.0394(10) Uani 1 d . . .
C9 C 0.5842(3) 0.3097(2) 0.16542(17) 0.0458(11) Uani 1 d . . .
H9 H 0.6233 0.3342 0.1433 0.055 Uiso 1 calc R . .
C10 C 0.5557(3) 0.3454(2) 0.21049(18) 0.0462(11) Uani 1 d . . .
C11 C 0.4977(3) 0.3069(2) 0.24214(18) 0.0470(11) Uani 1 d . . .
H11 H 0.4784 0.3304 0.2724 0.056 Uiso 1 calc R . .
C12 C 0.4660(3) 0.2356(2) 0.23222(15) 0.0396(10) Uani 1 d . . .
C13 C 0.4991(3) 0.2037(2) 0.18648(16) 0.0373(10) Uani 1 d . . .
C14 C 0.6164(3) -0.0796(2) 0.08564(19) 0.0502(12) Uani 1 d . . .
C15 C 0.5421(6) -0.1049(4) 0.1183(4) 0.169(5) Uani 1 d . . .
H15A H 0.5061 -0.0630 0.1277 0.254 Uiso 1 calc R . .
H15B H 0.5647 -0.1280 0.1494 0.254 Uiso 1 calc R . .
H15C H 0.5072 -0.1403 0.0992 0.254 Uiso 1 calc R . .
C16 C 0.5817(7) -0.0746(4) 0.0302(3) 0.138(3) Uani 1 d . . .
H16A H 0.5631 -0.1231 0.0188 0.207 Uiso 1 calc R . .
H16B H 0.6276 -0.0567 0.0076 0.207 Uiso 1 calc R . .
H16C H 0.5323 -0.0410 0.0291 0.207 Uiso 1 calc R . .
C17 C 0.6850(5) -0.1379(4) 0.0825(5) 0.202(6) Uani 1 d . . .
H17A H 0.7065 -0.1489 0.1168 0.304 Uiso 1 calc R . .
H17B H 0.7330 -0.1207 0.0611 0.304 Uiso 1 calc R . .
H17C H 0.6601 -0.1821 0.0674 0.304 Uiso 1 calc R . .
C18 C 0.8817(3) 0.0786(4) 0.1318(3) 0.100(2) Uani 1 d . . .
H18A H 0.9137 0.0543 0.1043 0.150 Uiso 1 calc R . .
H18B H 0.8949 0.0549 0.1645 0.150 Uiso 1 calc R . .
H18C H 0.8987 0.1300 0.1334 0.150 Uiso 1 calc R . .
C19 C 0.5862(3) 0.4237(3) 0.2225(2) 0.0689(16) Uani 1 d . . .
H19A H 0.5541 0.4425 0.2520 0.103 Uiso 1 calc R . .
H19B H 0.5757 0.4551 0.1928 0.103 Uiso 1 calc R . .
H19C H 0.6483 0.4232 0.2304 0.103 Uiso 1 calc R . .
C20 C 0.3984(3) 0.1978(3) 0.26794(16) 0.0474(11) Uani 1 d . . .
C21 C 0.4335(4) 0.1237(3) 0.28912(19) 0.0672(15) Uani 1 d . . .
H21A H 0.4468 0.0910 0.2605 0.101 Uiso 1 calc R . .
H21B H 0.3895 0.1011 0.3110 0.101 Uiso 1 calc R . .
H21C H 0.4862 0.1325 0.3091 0.101 Uiso 1 calc R . .
C22 C 0.3105(3) 0.1867(3) 0.2384(2) 0.0736(16) Uani 1 d . . .
H22A H 0.2907 0.2337 0.2249 0.110 Uiso 1 calc R . .
H22B H 0.2668 0.1671 0.2619 0.110 Uiso 1 calc R . .
H22C H 0.3193 0.1525 0.2101 0.110 Uiso 1 calc R . .
C23 C 0.3777(4) 0.2457(3) 0.31572(19) 0.0696(15) Uani 1 d . . .
H23A H 0.4308 0.2535 0.3355 0.104 Uiso 1 calc R . .
H23B H 0.3347 0.2208 0.3371 0.104 Uiso 1 calc R . .
H23C H 0.3544 0.2928 0.3046 0.104 Uiso 1 calc R . .
C24 C 0.2955(3) 0.1358(2) 0.08395(17) 0.0460(11) Uani 1 d . . .
C25 C 0.3501(3) -0.0060(2) 0.17944(16) 0.0415(10) Uani 1 d . . .
C26 C 0.2566(4) -0.0702(3) 0.2372(2) 0.0802(18) Uani 1 d . . .
H26A H 0.2503 -0.0372 0.2669 0.096 Uiso 1 calc R . .
H26B H 0.3075 -0.1020 0.2430 0.096 Uiso 1 calc R . .
C27 C 0.1761(4) -0.1158(4) 0.2308(3) 0.126(3) Uani 1 d . . .
H27A H 0.1266 -0.0840 0.2236 0.188 Uiso 1 calc R . .
H27B H 0.1652 -0.1432 0.2624 0.188 Uiso 1 calc R . .
H27C H 0.1842 -0.1500 0.2024 0.188 Uiso 1 calc R . .
C28 C 0.2335(4) 0.0103(3) 0.0779(2) 0.0672(15) Uani 1 d . . .
C29 C 0.2378(6) -0.1092(4) 0.0423(4) 0.127(3) Uani 1 d . . .
H29A H 0.1836 -0.1258 0.0588 0.152 Uiso 1 calc R . .
H29B H 0.2232 -0.0894 0.0082 0.152 Uiso 1 calc R . .
C30 C 0.2975(6) -0.1703(5) 0.0370(3) 0.140(3) Uani 1 d . . .
H30A H 0.3522 -0.1531 0.0223 0.209 Uiso 1 calc R . .
H30B H 0.2719 -0.2072 0.0145 0.209 Uiso 1 calc R . .
H30C H 0.3086 -0.1918 0.0707 0.209 Uiso 1 calc R . .
Cl1A Cl 0.95637(18) 0.19496(15) 0.01356(14) 0.1270(11) Uani 0.80 d P A 1
Cl2A Cl 1.0463(3) 0.1197(4) -0.06818(14) 0.218(2) Uani 0.80 d P A 1
C31 C 1.0326(7) 0.1290(5) -0.0038(3) 0.157(4) Uani 1 d . A 1
H31A H 1.0890 0.1418 0.0118 0.188 Uiso 1 calc R A 1
H31B H 1.0144 0.0814 0.0105 0.188 Uiso 1 calc R A 1
Cl1B Cl 0.9961(10) 0.2133(8) -0.0246(6) 0.151(5) Uiso 0.20 d P B 2
Cl2B Cl 1.0377(9) 0.0723(7) -0.0482(6) 0.120(4) Uiso 0.20 d P C 2

loop_
_atom_site_aniso_label
_atom_site_aniso_U_11
_atom_site_aniso_U_22
_atom_site_aniso_U_33
_atom_site_aniso_U_23
_atom_site_aniso_U_13
_atom_site_aniso_U_12
P 0.0350(6) 0.0378(6) 0.0376(6) -0.0004(5) 0.0003(5) 0.0002(5)
O1 0.0301(15) 0.0502(17) 0.0469(16) -0.0067(14) 0.0020(13) 0.0011(13)
O2 0.0430(16) 0.0403(16) 0.0390(15) -0.0029(13) 0.0015(13) -0.0046(13)
O3 0.049(2) 0.071(2) 0.060(2) 0.0086(17) -0.0035(17) 0.0207(18)
O4 0.0483(19) 0.059(2) 0.065(2) 0.0115(17) -0.0135(17) 0.0045(16)
O5 0.0406(18) 0.058(2) 0.072(2) 0.0238(17) 0.0097(16) -0.0040(16)
O6 0.078(3) 0.096(3) 0.181(5) 0.005(3) -0.075(3) -0.004(3)
O7 0.063(2) 0.069(2) 0.092(3) -0.026(2) -0.027(2) -0.004(2)
N1 0.041(2) 0.044(2) 0.048(2) 0.0011(17) 0.0038(17) 0.0034(18)
N2 0.0281(18) 0.047(2) 0.043(2) 0.0036(16) -0.0024(15) 0.0018(16)
N3 0.0267(18) 0.048(2) 0.055(2) 0.0059(18) -0.0070(16) 0.0022(16)
C1 0.033(2) 0.051(3) 0.035(2) -0.004(2) 0.0032(18) 0.005(2)
C2 0.043(3) 0.054(3) 0.045(2) -0.007(2) -0.003(2) 0.000(2)
C3 0.040(3) 0.069(3) 0.072(3) -0.007(3) -0.010(2) 0.013(3)
C4 0.035(3) 0.073(3) 0.079(4) -0.011(3) -0.003(3) 0.003(3)
C5 0.039(3) 0.071(3) 0.064(3) -0.016(3) 0.008(2) -0.009(3)
C6 0.039(2) 0.052(3) 0.037(2) -0.004(2) 0.0049(19) -0.003(2)
C7 0.048(3) 0.042(2) 0.042(2) 0.000(2) 0.014(2) -0.002(2)
C8 0.036(2) 0.038(2) 0.044(2) -0.0005(19) 0.002(2) 0.000(2)
C9 0.035(2) 0.047(3) 0.055(3) 0.002(2) 0.007(2) -0.005(2)
C10 0.034(2) 0.043(2) 0.061(3) -0.006(2) 0.002(2) -0.003(2)
C11 0.038(2) 0.050(3) 0.053(3) -0.012(2) 0.007(2) 0.000(2)
C12 0.037(2) 0.042(2) 0.040(2) 0.0010(19) 0.0005(19) -0.001(2)
C13 0.034(2) 0.034(2) 0.044(2) -0.0003(18) -0.0034(19) -0.0040(19)
C14 0.046(3) 0.045(3) 0.059(3) -0.006(2) -0.001(2) 0.004(2)
C15 0.218(10) 0.080(5) 0.210(9) -0.047(6) 0.143(8) -0.063(6)
C16 0.254(11) 0.082(5) 0.078(5) -0.021(4) -0.036(6) -0.028(6)
C17 0.110(6) 0.067(5) 0.430(18) -0.077(8) -0.103(9) 0.032(5)
C18 0.041(3) 0.115(5) 0.143(6) -0.029(5) -0.017(3) -0.007(3)
C19 0.061(3) 0.045(3) 0.101(4) -0.017(3) 0.016(3) -0.013(3)
C20 0.048(3) 0.052(3) 0.042(2) -0.006(2) 0.012(2) -0.010(2)
C21 0.089(4) 0.060(3) 0.053(3) 0.004(2) 0.012(3) -0.009(3)
C22 0.055(3) 0.096(4) 0.070(4) -0.018(3) 0.020(3) -0.022(3)
C23 0.075(4) 0.073(3) 0.060(3) -0.007(3) 0.031(3) -0.018(3)
C24 0.048(3) 0.045(3) 0.045(3) 0.000(2) 0.003(2) 0.009(2)
C25 0.046(3) 0.038(2) 0.041(2) 0.002(2) 0.000(2) 0.001(2)
C26 0.074(4) 0.073(4) 0.093(4) 0.038(3) 0.022(3) 0.011(3)
C27 0.061(4) 0.114(6) 0.202(9) 0.092(6) 0.013(5) -0.004(4)
C28 0.052(3) 0.065(3) 0.084(4) 0.004(3) -0.024(3) -0.006(3)
C29 0.124(6) 0.075(5) 0.181(8) -0.035(5) -0.073(6) -0.012(5)
C30 0.158(8) 0.111(6) 0.150(7) -0.055(6) -0.013(6) -0.040(6)
Cl1A 0.1023(18) 0.1120(19) 0.167(3) -0.0607(19) -0.0390(19) 0.0158(16)
Cl2A 0.177(4) 0.382(8) 0.097(2) -0.024(3) 0.033(2) 0.040(4)
C31 0.208(11) 0.136(7) 0.127(7) -0.018(6) -0.053(7) 0.096(7)

loop_
_geom_bond_atom_site_label_1
_geom_bond_atom_site_label_2
_geom_bond_distance
_geom_bond_site_symmetry_2
_geom_bond_publ_flag
P O2 1.547(3) . ?
P O1 1.556(3) . ?
P N1 1.564(4) . ?
P N2 1.656(3) . ?
O1 C1 1.433(5) . ?
O2 C13 1.434(5) . ?
O3 C24 1.200(5) . ?
O4 C25 1.201(5) . ?
O5 C25 1.318(5) . ?
O5 C26 1.454(6) . ?
O6 C28 1.192(6) . ?
O7 C28 1.306(6) . ?
O7 C29 1.461(7) . ?
N1 C24 1.359(6) . ?
N2 C25 1.402(5) . ?
N2 N3 1.429(4) . ?
N3 C28 1.413(6) . ?
N3 C24 1.476(5) . ?
C1 C6 1.384(6) . ?
C1 C2 1.385(6) . ?
C2 C3 1.408(6) . ?
C2 C14 1.532(6) . ?
C3 C4 1.363(7) . ?
C4 C5 1.370(7) . ?
C4 C18 1.543(7) . ?
C5 C6 1.390(6) . ?
C6 C7 1.508(6) . ?
C7 C8 1.513(5) . ?
C8 C9 1.377(6) . ?
C8 C13 1.384(5) . ?
C9 C10 1.390(6) . ?
C10 C11 1.380(6) . ?
C10 C19 1.512(6) . ?
C11 C12 1.391(6) . ?
C12 C13 1.397(5) . ?
C12 C20 1.531(6) . ?
C14 C15 1.472(8) . ?
C14 C17 1.476(8) . ?
C14 C16 1.518(8) . ?
C20 C23 1.529(6) . ?
C20 C21 1.532(7) . ?
C20 C22 1.542(6) . ?
C26 C27 1.476(8) . ?
C29 C30 1.428(10) . ?
Cl1A C31 1.712(8) . ?
Cl2A C31 1.672(9) . ?
